data_7220172
loop_
_publ_author_name
'Wang, Haoze'
'Wei, Peifa'
'Yan, Xuzhou'

_publ_section_title
;
 [n]Pseudorotaxanes constructed by a bis(p-phenylene)-34-crown-10-based
 cryptand: different binding behaviors induced by minor structural changes
 of guests
;
_journal_name_full 'RSC Adv.'
_journal_paper_doi 10.1039/C5RA06927K
_journal_year 2015
_chemical_formula_moiety 'C37 H45 N O14, C14 H16 N2, 2(F6 P), C2 H3 N'
_chemical_formula_sum 'C53 H64 F12 N4 O14 P2'
_chemical_formula_weight 1271.02
_chemical_name_systematic
;
 ? 
;
_space_group_crystal_system monoclinic
_space_group_IT_number 15
_space_group_name_Hall '-C 2yc'
_space_group_name_H-M_alt 'C 1 2/c 1'
_symmetry_space_group_name_Hall '-C 2yc'
_symmetry_space_group_name_H-M 'C 1 2/c 1'
_atom_sites_solution_hydrogens geom
_atom_sites_solution_primary direct
_atom_sites_solution_secondary difmap
_audit_creation_date 2014-05-07
_audit_creation_method
;
Olex2 1.2
(compiled 2014.03.20 svn.r2914 for OlexSys, GUI svn.r4816)
;
_audit_update_record
;
2015-01-29 deposited with the CCDC.
2015-04-21 downloaded from the CCDC.
;
_cell_angle_alpha 90.00
_cell_angle_beta 98.733(4)
_cell_angle_gamma 90.00
_cell_formula_units_Z 8
_cell_length_a 54.999(2)
_cell_length_b 11.2922(4)
_cell_length_c 19.9536(9)
_cell_measurement_reflns_used 7569
_cell_measurement_temperature 170.1
_cell_measurement_theta_max 29.4923
_cell_measurement_theta_min 3.0745
_cell_volume 12248.7(8)
_computing_cell_refinement
;
CrysAlisPro, Agilent Technologies,
Version 1.171.35.11 (release 16-05-2011 CrysAlis171 .NET)
(compiled May 16 2011,17:55:39)
;
_computing_data_collection
;
CrysAlisPro, Agilent Technologies,
Version 1.171.35.11 (release 16-05-2011 CrysAlis171 .NET)
(compiled May 16 2011,17:55:39)
;
_computing_data_reduction
;
CrysAlisPro, Agilent Technologies,
Version 1.171.35.11 (release 16-05-2011 CrysAlis171 .NET)
(compiled May 16 2011,17:55:39)
;
_computing_molecular_graphics 'Olex2 (Dolomanov et al., 2009)'
_computing_publication_material 'Olex2 (Dolomanov et al., 2009)'
_computing_structure_refinement 'ShelXL (Sheldrick, 2008)'
_computing_structure_solution 'ShelXS (Sheldrick, 2008)'
_diffrn_ambient_temperature 170.1
_diffrn_detector_area_resol_mean 10.3592
_diffrn_measured_fraction_theta_full 0.982
_diffrn_measured_fraction_theta_max 0.982
_diffrn_measurement_device_type 'Xcalibur, Atlas, Gemini ultra'
_diffrn_measurement_method '\w scans'
_diffrn_orient_matrix_UB_11 -0.0075924000
_diffrn_orient_matrix_UB_12 -0.0170225000
_diffrn_orient_matrix_UB_13 0.0240808000
_diffrn_orient_matrix_UB_21 0.0066571000
_diffrn_orient_matrix_UB_22 0.0384363000
_diffrn_orient_matrix_UB_23 0.0242706000
_diffrn_orient_matrix_UB_31 -0.0082628000
_diffrn_orient_matrix_UB_32 0.0466522000
_diffrn_orient_matrix_UB_33 -0.0111842000
_diffrn_radiation_monochromator graphite
_diffrn_radiation_type MoK\a
_diffrn_radiation_wavelength 0.71073
_diffrn_reflns_av_R_equivalents 0.0474
_diffrn_reflns_av_unetI/netI 0.0539
_diffrn_reflns_limit_h_max 66
_diffrn_reflns_limit_h_min -63
_diffrn_reflns_limit_k_max 13
_diffrn_reflns_limit_k_min -11
_diffrn_reflns_limit_l_max 24
_diffrn_reflns_limit_l_min -16
_diffrn_reflns_number 23172
_diffrn_reflns_theta_full 25.35
_diffrn_reflns_theta_max 25.35
_diffrn_reflns_theta_min 3.08
_diffrn_source 'Enhance (Mo) X-ray Source'
_exptl_absorpt_coefficient_mu 0.171
_exptl_absorpt_correction_T_max 1.00000
_exptl_absorpt_correction_T_min 0.88686
_exptl_absorpt_correction_type multi-scan
_exptl_absorpt_process_details
;
CrysAlisPro, Agilent Technologies,
Version 1.171.35.11 (release 16-05-2011 CrysAlis171 .NET)
(compiled May 16 2011,17:55:39)
Empirical absorption correction using spherical harmonics,
 implemented in SCALE3 ABSPACK scaling algorithm.
;
_exptl_crystal_colour yellow
_exptl_crystal_density_diffrn 1.378
_exptl_crystal_density_method 'not measured'
_exptl_crystal_description platelet
_exptl_crystal_F_000 5280
_exptl_crystal_size_max 0.45
_exptl_crystal_size_mid 0.35
_exptl_crystal_size_min 0.2
_refine_diff_density_max 1.438
_refine_diff_density_min -0.612
_refine_diff_density_rms 0.092
_refine_ls_extinction_method none
_refine_ls_goodness_of_fit_ref 1.047
_refine_ls_hydrogen_treatment constr
_refine_ls_matrix_type full
_refine_ls_number_parameters 832
_refine_ls_number_reflns 11014
_refine_ls_number_restraints 0
_refine_ls_restrained_S_all 1.047
_refine_ls_R_factor_all 0.1116
_refine_ls_R_factor_gt 0.0884
_refine_ls_shift/su_max 0.001
_refine_ls_shift/su_mean 0.000
_refine_ls_structure_factor_coef Fsqd
_refine_ls_weighting_details 'calc w=1/[\s^2^(Fo^2^)+(0.1672P)^2^+31.9460P] where P=(Fo^2^+2Fc^2^)/3'
_refine_ls_weighting_scheme calc
_refine_ls_wR_factor_gt 0.2631
_refine_ls_wR_factor_ref 0.2919
_reflns_number_gt 8007
_reflns_number_total 11014
_reflns_threshold_expression >2sigma(I)
_cod_data_source_file c5ra06927k2.cif
_cod_data_source_block 140506_ljy_046_b_g10
_cod_original_cell_volume 12248.8(9)
_cod_database_code 7220172
_chemical_oxdiff_formula 'c10 h10 n2 O8 p1 F1'
_reflns_odcompleteness_completeness 97.44
_reflns_odcompleteness_iscentric 1
_reflns_odcompleteness_theta 26.32
_olex2_refinement_description
;
1. Fixed Uiso
 At 1.2 times of:
  All C(H) groups, All C(H,H) groups
 At 1.5 times of:
  All C(H,H,H) groups
2. Others
 Fixed Sof: P3(0.5) F13(0.5) F14(0.5) F15(0.5) F16(0.5) F17(0.5) F18(0.5)
 P2(0.5) F7(0.5) F8(0.5) F9(0.5) F10(0.5) F11(0.5) F12(0.5)
3.a Secondary CH2 refined with riding coordinates:
 C7(H7A,H7B), C14(H14A,H14B), C15(H15A,H15B), C16(H16A,H16B), C17(H17A,H17B),
 C18(H18A,H18B), C19(H19A,H19B), C20(H20A,H20B), C21(H21A,H21B), C28(H28A,H28B),
  C30(H30A,H30B), C31(H31A,H31B), C32(H32A,H32B), C33(H33A,H33B), C34(H34A,
 H34B), C35(H35A,H35B), C36(H36A,H36B), C37(H37A,H37B)
3.b Aromatic/amide H refined with riding coordinates:
 C2(H2), C3(H3), C4(H4), C9(H9), C11(H11), C12(H12), C23(H23), C24(H24),
 C26(H26), C38(H38), C39(H39), C41(H41), C42(H42), C44(H44), C45(H45), C47(H47),
  C48(H48), C49(H49), C50(H50)
3.c Idealised Me refined as rotating group:
 C43(H43A,H43B,H43C), C51(H51A,H51B,H51C), C52(H52A,H52B,H52C)
;

loop_
_space_group_symop_id
_space_group_symop_operation_xyz
1 'x, y, z'
2 '-x, y, -z+1/2'
3 'x+1/2, y+1/2, z'
4 '-x+1/2, y+1/2, -z+1/2'
5 '-x, -y, -z'
6 'x, -y, z-1/2'
7 '-x+1/2, -y+1/2, -z'
8 'x+1/2, -y+1/2, z-1/2'

loop_
_atom_site_label
_atom_site_type_symbol
_atom_site_fract_x
_atom_site_fract_y
_atom_site_fract_z
_atom_site_U_iso_or_equiv
_atom_site_adp_type
_atom_site_occupancy
_atom_site_calc_flag
_atom_site_disorder_assembly
_atom_site_disorder_group
_atom_site_refinement_flags_posn
O1 O 0.63881(6) 0.0050(3) 0.32948(14) 0.0522(8) Uani 1 d . . .
O2 O 0.62951(5) 0.0169(2) 0.43476(11) 0.0328(6) Uani 1 d . . .
O3 O 0.67679(5) -0.1298(3) 0.48769(14) 0.0454(7) Uani 1 d . . .
O4 O 0.70886(6) 0.0300(2) 0.44141(15) 0.0499(8) Uani 1 d . . .
O5 O 0.71218(5) 0.2767(2) 0.42737(13) 0.0394(6) Uani 1 d . . .
O6 O 0.69836(5) 0.4186(2) 0.53496(15) 0.0465(7) Uani 1 d . . .
O7 O 0.66494(5) 0.4445(2) 0.63081(13) 0.0411(6) Uani 1 d . . .
O8 O 0.61969(5) 0.3887(2) 0.53731(12) 0.0347(6) Uani 1 d . . .
O9 O 0.60644(9) 0.5386(3) 0.46866(17) 0.0781(12) Uani 1 d . . .
O10 O 0.60567(5) 0.2820(2) 0.81157(13) 0.0370(6) Uani 1 d . . .
O11 O 0.56885(5) 0.1343(3) 0.85240(15) 0.0520(8) Uani 1 d . . .
O12 O 0.55335(7) -0.1053(4) 0.8437(2) 0.0759(11) Uani 1 d . . .
O13 O 0.57284(7) -0.2437(3) 0.7423(2) 0.0690(11) Uani 1 d . . .
O14 O 0.61178(5) -0.2632(2) 0.65885(14) 0.0439(7) Uani 1 d . . .
N1 N 0.62679(6) 0.2529(3) 0.42866(14) 0.0320(7) Uani 1 d . . .
C1 C 0.62328(8) 0.3701(3) 0.42119(18) 0.0376(9) Uani 1 d . . .
C2 C 0.62550(9) 0.4309(4) 0.36194(19) 0.0468(10) Uani 1 d . . .
H2 H 0.6228 0.5140 0.3591 0.056 Uiso 1 calc . . R
C3 C 0.63163(9) 0.3692(4) 0.3075(2) 0.0482(11) Uani 1 d . . .
H3 H 0.6338 0.4089 0.2669 0.058 Uiso 1 calc . . R
C4 C 0.63451(8) 0.2483(4) 0.31351(19) 0.0411(9) Uani 1 d . . .
H4 H 0.6382 0.2026 0.2764 0.049 Uiso 1 calc . . R
C5 C 0.63196(6) 0.1941(3) 0.37427(16) 0.0302(8) Uani 1 d . . .
C6 C 0.63419(7) 0.0621(3) 0.37718(17) 0.0322(8) Uani 1 d . . .
C7 C 0.62851(8) -0.1134(3) 0.43720(19) 0.0378(9) Uani 1 d . . .
H7A H 0.6394 -0.1477 0.4071 0.045 Uiso 1 calc . . R
H7B H 0.6115 -0.1410 0.4214 0.045 Uiso 1 calc . . R
C8 C 0.63662(7) -0.1525(3) 0.50861(17) 0.0311(8) Uani 1 d . . .
C9 C 0.61961(7) -0.1842(3) 0.54990(18) 0.0326(8) Uani 1 d . . .
H9 H 0.6025 -0.1772 0.5336 0.039 Uiso 1 calc . . R
C10 C 0.62740(7) -0.2264(3) 0.61531(18) 0.0328(8) Uani 1 d . . .
C11 C 0.65238(7) -0.2343(3) 0.63886(18) 0.0340(8) Uani 1 d . . .
H11 H 0.6578 -0.2623 0.6835 0.041 Uiso 1 calc . . R
C12 C 0.66959(7) -0.2019(3) 0.59825(19) 0.0344(8) Uani 1 d . . .
H12 H 0.6867 -0.2070 0.6153 0.041 Uiso 1 calc . . R
C13 C 0.66186(7) -0.1620(3) 0.53252(18) 0.0328(8) Uani 1 d . . .
C14 C 0.70274(7) -0.1377(4) 0.5080(2) 0.0442(10) Uani 1 d . . .
H14A H 0.7076 -0.2209 0.5184 0.053 Uiso 1 calc . . R
H14B H 0.7078 -0.0892 0.5491 0.053 Uiso 1 calc . . R
C15 C 0.71469(9) -0.0929(4) 0.4504(3) 0.0530(11) Uani 1 d . . .
H15A H 0.7327 -0.1037 0.4607 0.064 Uiso 1 calc . . R
H15B H 0.7085 -0.1373 0.4085 0.064 Uiso 1 calc . . R
C16 C 0.71857(8) 0.0824(4) 0.3864(2) 0.0490(11) Uani 1 d . . .
H16A H 0.7155 0.0305 0.3460 0.059 Uiso 1 calc . . R
H16B H 0.7366 0.0934 0.3985 0.059 Uiso 1 calc . . R
C17 C 0.70633(8) 0.1989(4) 0.3714(2) 0.0467(10) Uani 1 d . . .
H17A H 0.7118 0.2341 0.3308 0.056 Uiso 1 calc . . R
H17B H 0.6883 0.1876 0.3616 0.056 Uiso 1 calc . . R
C18 C 0.69946(9) 0.3856(4) 0.4172(2) 0.0518(11) Uani 1 d . . .
H18A H 0.6815 0.3709 0.4112 0.062 Uiso 1 calc . . R
H18B H 0.7034 0.4238 0.3755 0.062 Uiso 1 calc . . R
C19 C 0.70650(9) 0.4660(4) 0.4760(2) 0.0529(11) Uani 1 d . . .
H19A H 0.7246 0.4757 0.4844 0.063 Uiso 1 calc . . R
H19B H 0.6990 0.5449 0.4657 0.063 Uiso 1 calc . . R
C20 C 0.70137(9) 0.4981(4) 0.5902(2) 0.0525(11) Uani 1 d . . .
H20A H 0.6928 0.5734 0.5765 0.063 Uiso 1 calc . . R
H20B H 0.7191 0.5157 0.6039 0.063 Uiso 1 calc . . R
C21 C 0.69107(7) 0.4452(4) 0.6490(2) 0.0446(10) Uani 1 d . . .
H21A H 0.6973 0.3635 0.6578 0.053 Uiso 1 calc . . R
H21B H 0.6959 0.4931 0.6904 0.053 Uiso 1 calc . . R
C22 C 0.65120(7) 0.4013(3) 0.67692(18) 0.0337(8) Uani 1 d . . .
C23 C 0.66071(7) 0.3513(3) 0.73948(19) 0.0367(8) Uani 1 d . . .
H23 H 0.6780 0.3448 0.7525 0.044 Uiso 1 calc . . R
C24 C 0.64501(7) 0.3111(3) 0.78252(18) 0.0344(8) Uani 1 d . . .
H24 H 0.6517 0.2768 0.8248 0.041 Uiso 1 calc . . R
C25 C 0.61982(7) 0.3201(3) 0.76493(18) 0.0317(8) Uani 1 d . . .
C26 C 0.61020(7) 0.3696(3) 0.70259(18) 0.0316(8) Uani 1 d . . .
H26 H 0.5929 0.3762 0.6902 0.038 Uiso 1 calc . . R
C27 C 0.62572(7) 0.4093(3) 0.65820(17) 0.0308(8) Uani 1 d . . .
C28 C 0.61511(8) 0.4652(3) 0.59293(18) 0.0380(9) Uani 1 d . . .
H28A H 0.5972 0.4767 0.5914 0.046 Uiso 1 calc . . R
H28B H 0.6228 0.5437 0.5887 0.046 Uiso 1 calc . . R
C29 C 0.61564(9) 0.4407(3) 0.4777(2) 0.0454(10) Uani 1 d . . .
C30 C 0.58007(7) 0.3078(4) 0.7980(2) 0.0434(9) Uani 1 d . . .
H30A H 0.5727 0.2715 0.7544 0.052 Uiso 1 calc . . R
H30B H 0.5775 0.3945 0.7946 0.052 Uiso 1 calc . . R
C31 C 0.56809(8) 0.2589(4) 0.8546(2) 0.0518(11) Uani 1 d . . .
H31A H 0.5768 0.2874 0.8987 0.062 Uiso 1 calc . . R
H31B H 0.5508 0.2861 0.8499 0.062 Uiso 1 calc . . R
C32 C 0.55561(10) 0.0799(5) 0.8995(2) 0.0649(14) Uani 1 d . . .
H32A H 0.5378 0.0916 0.8848 0.078 Uiso 1 calc . . R
H32B H 0.5601 0.1176 0.9445 0.078 Uiso 1 calc . . R
C33 C 0.56097(11) -0.0465(6) 0.9049(3) 0.0796(18) Uani 1 d . . .
H33A H 0.5789 -0.0579 0.9185 0.096 Uiso 1 calc . . R
H33B H 0.5525 -0.0812 0.9407 0.096 Uiso 1 calc . . R
C34 C 0.56032(14) -0.2317(7) 0.8495(4) 0.099(2) Uani 1 d . . .
H34A H 0.5778 -0.2388 0.8697 0.118 Uiso 1 calc . . R
H34B H 0.5503 -0.2725 0.8796 0.118 Uiso 1 calc . . R
C35 C 0.55661(15) -0.2856(6) 0.7854(4) 0.098(3) Uani 1 d . . .
H35A H 0.5395 -0.2711 0.7636 0.118 Uiso 1 calc . . R
H35B H 0.5588 -0.3722 0.7911 0.118 Uiso 1 calc . . R
C36 C 0.57238(10) -0.3179(4) 0.6854(3) 0.0676(15) Uani 1 d . . .
H36A H 0.5551 -0.3316 0.6644 0.081 Uiso 1 calc . . R
H36B H 0.5797 -0.3955 0.7000 0.081 Uiso 1 calc . . R
C37 C 0.58636(8) -0.2637(4) 0.6340(2) 0.0480(10) Uani 1 d . . .
H37A H 0.5833 -0.3096 0.5913 0.058 Uiso 1 calc . . R
H37B H 0.5806 -0.1816 0.6242 0.058 Uiso 1 calc . . R
N2 N 0.71014(5) 0.1382(3) 0.60663(16) 0.0352(7) Uani 1 d . . .
N3 N 0.54818(6) 0.0805(3) 0.67543(19) 0.0480(9) Uani 1 d . . .
C38 C 0.69037(7) 0.1604(3) 0.55884(19) 0.0357(8) Uani 1 d . . .
H38 H 0.6927 0.1875 0.5152 0.043 Uiso 1 calc . . R
C39 C 0.66716(7) 0.1442(3) 0.57333(18) 0.0326(8) Uani 1 d . . .
H39 H 0.6534 0.1607 0.5398 0.039 Uiso 1 calc . . R
C40 C 0.66354(7) 0.1034(3) 0.63678(17) 0.0297(7) Uani 1 d . . .
C41 C 0.68462(7) 0.0818(3) 0.68485(19) 0.0358(8) Uani 1 d . . .
H41 H 0.6829 0.0545 0.7289 0.043 Uiso 1 calc . . R
C42 C 0.70736(7) 0.0999(3) 0.66845(19) 0.0367(8) Uani 1 d . . .
H42 H 0.7215 0.0852 0.7012 0.044 Uiso 1 calc . . R
C43 C 0.73498(7) 0.1577(4) 0.5892(2) 0.0473(10) Uani 1 d . . .
H43A H 0.7433 0.0813 0.5869 0.071 Uiso 1 calc . . GR
H43B H 0.7445 0.2072 0.6240 0.071 Uiso 1 calc . . GR
H43C H 0.7336 0.1974 0.5451 0.071 Uiso 1 calc . . GR
C44 C 0.63932(7) 0.0853(3) 0.65595(18) 0.0323(8) Uani 1 d . . .
H44 H 0.6385 0.0540 0.6997 0.039 Uiso 1 calc . . R
C45 C 0.61823(7) 0.1099(3) 0.61600(19) 0.0335(8) Uani 1 d . . .
H45 H 0.6190 0.1387 0.5716 0.040 Uiso 1 calc . . R
C46 C 0.59406(7) 0.0949(3) 0.63671(19) 0.0339(8) Uani 1 d . . .
C47 C 0.59043(7) 0.0331(4) 0.6940(2) 0.0429(9) Uani 1 d . . .
H47 H 0.6040 -0.0048 0.7209 0.052 Uiso 1 calc . . R
C48 C 0.56730(8) 0.0259(4) 0.7126(2) 0.0471(10) Uani 1 d . . .
H48 H 0.5649 -0.0178 0.7518 0.056 Uiso 1 calc . . R
C49 C 0.55089(8) 0.1407(4) 0.6194(2) 0.0525(11) Uani 1 d . . .
H49 H 0.5371 0.1783 0.5936 0.063 Uiso 1 calc . . R
C50 C 0.57375(7) 0.1483(4) 0.5989(2) 0.0483(10) Uani 1 d . . .
H50 H 0.5756 0.1904 0.5587 0.058 Uiso 1 calc . . R
C51 C 0.52390(9) 0.0747(6) 0.6982(3) 0.0723(16) Uani 1 d . . .
H51A H 0.5233 0.0053 0.7274 0.108 Uiso 1 calc . . GR
H51B H 0.5110 0.0682 0.6587 0.108 Uiso 1 calc . . GR
H51C H 0.5213 0.1466 0.7236 0.108 Uiso 1 calc . . GR
P3 P 0.50968(6) 0.4330(3) 0.68412(18) 0.0776(9) Uani 0.50 d . 1 .
F13 F 0.5071(2) 0.5084(10) 0.6204(5) 0.150(4) Uani 0.50 d A 1 .
F14 F 0.50232(15) 0.3309(7) 0.6307(4) 0.106(3) Uani 0.50 d B 1 .
F15 F 0.5111(4) 0.3426(9) 0.7527(10) 0.216(12) Uani 0.50 d . 1 .
F16 F 0.5171(2) 0.5306(10) 0.7390(6) 0.163(5) Uani 0.50 d . 1 .
F17 F 0.48268(16) 0.4599(11) 0.6819(8) 0.175(6) Uani 0.50 d . 1 .
F18 F 0.53930(15) 0.4030(8) 0.6631(7) 0.148(4) Uani 0.50 d C 1 .
P1 P 0.74595(2) 0.30843(12) 0.80906(7) 0.0595(4) Uani 1 d . . .
F1 F 0.75325(10) 0.1779(4) 0.8103(4) 0.194(3) Uani 1 d . . .
F2 F 0.77388(6) 0.3498(4) 0.8118(2) 0.1064(14) Uani 1 d . . .
F3 F 0.73816(10) 0.4417(4) 0.8075(3) 0.1302(17) Uani 1 d . . .
F4 F 0.71838(6) 0.2680(4) 0.80509(19) 0.1012(13) Uani 1 d . . .
F5 F 0.74251(6) 0.3101(4) 0.72972(17) 0.0933(11) Uani 1 d . . .
F6 F 0.74849(11) 0.3086(7) 0.8883(2) 0.192(3) Uani 1 d . . .
P2 P 0.48762(5) 0.1613(3) 0.46141(14) 0.0611(7) Uani 0.50 d D 2 .
F7 F 0.48395(16) 0.1853(7) 0.3896(4) 0.106(3) Uani 0.50 d D 2 .
F8 F 0.46220(9) 0.1062(6) 0.4459(3) 0.0767(19) Uani 0.50 d D 2 .
F9 F 0.47395(18) 0.2780(9) 0.4766(4) 0.125(3) Uani 0.50 d D 2 .
F10 F 0.49277(11) 0.1313(9) 0.5418(3) 0.101(3) Uani 0.50 d D 2 .
F11 F 0.51273(13) 0.2214(8) 0.4681(4) 0.108(3) Uani 0.50 d D 2 .
F12 F 0.50211(14) 0.0420(8) 0.4486(4) 0.105(3) Uani 0.50 d D 2 .
N4 N 0.4484(3) 0.6449(11) 0.4985(7) 0.247(7) Uani 1 d E 1 .
C52 C 0.4598(3) 0.4207(12) 0.4997(7) 0.186(5) Uani 1 d E 1 .
H52A H 0.4574 0.3888 0.4535 0.279 Uiso 1 calc E 1 GR
H52B H 0.4489 0.3798 0.5266 0.279 Uiso 1 calc E 1 GR
H52C H 0.4770 0.4087 0.5205 0.279 Uiso 1 calc E 1 GR
C53 C 0.4542(2) 0.5471(9) 0.4975(6) 0.131(3) Uani 1 d E 1 .

loop_
_atom_site_aniso_label
_atom_site_aniso_U_11
_atom_site_aniso_U_22
_atom_site_aniso_U_33
_atom_site_aniso_U_23
_atom_site_aniso_U_13
_atom_site_aniso_U_12
O1 0.087(2) 0.0419(16) 0.0310(15) -0.0038(12) 0.0182(14) 0.0033(15)
O2 0.0485(15) 0.0262(12) 0.0226(12) 0.0002(9) 0.0024(10) 0.0007(11)
O3 0.0442(16) 0.0526(17) 0.0403(15) 0.0043(13) 0.0094(12) -0.0093(13)
O4 0.0648(19) 0.0372(15) 0.0546(18) -0.0066(13) 0.0309(15) -0.0080(14)
O5 0.0379(14) 0.0453(15) 0.0359(14) -0.0007(12) 0.0086(11) -0.0010(12)
O6 0.0569(18) 0.0350(14) 0.0528(17) -0.0027(12) 0.0254(14) -0.0051(13)
O7 0.0460(16) 0.0411(15) 0.0379(15) 0.0047(12) 0.0118(12) 0.0039(12)
O8 0.0523(16) 0.0275(12) 0.0244(12) 0.0006(10) 0.0060(11) 0.0070(11)
O9 0.145(4) 0.0462(19) 0.0427(18) 0.0123(15) 0.014(2) 0.036(2)
O10 0.0372(14) 0.0411(14) 0.0330(13) 0.0027(11) 0.0059(11) 0.0032(11)
O11 0.0487(17) 0.069(2) 0.0408(16) 0.0024(14) 0.0165(13) -0.0120(15)
O12 0.079(3) 0.087(3) 0.069(2) 0.013(2) 0.035(2) -0.011(2)
O13 0.075(2) 0.057(2) 0.086(3) 0.0241(19) 0.050(2) 0.0120(17)
O14 0.0460(16) 0.0455(16) 0.0431(16) 0.0046(12) 0.0162(13) 0.0019(13)
N1 0.0406(17) 0.0325(16) 0.0224(14) 0.0038(12) 0.0035(12) 0.0009(13)
C1 0.052(2) 0.0333(19) 0.0261(18) 0.0028(15) 0.0023(16) 0.0016(17)
C2 0.074(3) 0.035(2) 0.029(2) 0.0062(16) 0.0038(19) -0.003(2)
C3 0.076(3) 0.041(2) 0.0285(19) 0.0098(17) 0.0112(19) -0.002(2)
C4 0.055(2) 0.044(2) 0.0252(18) 0.0019(16) 0.0069(16) -0.0024(18)
C5 0.0341(18) 0.0336(18) 0.0223(16) 0.0020(14) 0.0022(14) -0.0001(15)
C6 0.0373(19) 0.0367(19) 0.0220(17) -0.0026(14) 0.0024(14) 0.0012(16)
C7 0.053(2) 0.0269(18) 0.0312(19) -0.0038(15) -0.0017(16) -0.0033(17)
C8 0.044(2) 0.0196(16) 0.0279(17) -0.0043(13) -0.0014(15) -0.0034(15)
C9 0.0352(19) 0.0233(17) 0.0375(19) -0.0034(14) -0.0004(15) 0.0017(14)
C10 0.045(2) 0.0229(17) 0.0322(18) -0.0021(14) 0.0100(15) 0.0029(15)
C11 0.045(2) 0.0299(18) 0.0264(17) 0.0005(14) 0.0018(15) 0.0040(16)
C12 0.0354(19) 0.0285(18) 0.037(2) -0.0012(15) -0.0004(15) 0.0007(15)
C13 0.041(2) 0.0259(17) 0.0318(18) -0.0034(14) 0.0061(15) -0.0055(15)
C14 0.039(2) 0.037(2) 0.057(3) -0.0026(18) 0.0105(19) -0.0046(17)
C15 0.055(3) 0.040(2) 0.068(3) -0.008(2) 0.024(2) -0.005(2)
C16 0.056(3) 0.049(2) 0.048(2) -0.010(2) 0.025(2) -0.013(2)
C17 0.042(2) 0.061(3) 0.038(2) -0.0025(19) 0.0097(17) -0.009(2)
C18 0.053(3) 0.053(3) 0.051(3) 0.015(2) 0.013(2) 0.007(2)
C19 0.066(3) 0.042(2) 0.056(3) 0.005(2) 0.028(2) 0.001(2)
C20 0.055(3) 0.043(2) 0.065(3) -0.010(2) 0.025(2) -0.006(2)
C21 0.044(2) 0.042(2) 0.050(2) -0.0086(18) 0.0151(18) -0.0031(18)
C22 0.043(2) 0.0270(17) 0.0322(19) -0.0061(14) 0.0102(15) -0.0002(16)
C23 0.038(2) 0.0340(19) 0.036(2) -0.0044(16) 0.0021(16) 0.0025(16)
C24 0.043(2) 0.0305(18) 0.0286(18) -0.0013(14) 0.0003(15) 0.0035(16)
C25 0.039(2) 0.0289(18) 0.0277(17) -0.0046(14) 0.0057(14) 0.0020(15)
C26 0.0369(19) 0.0247(17) 0.0316(18) -0.0071(14) 0.0002(15) 0.0047(15)
C27 0.044(2) 0.0223(16) 0.0255(17) -0.0051(13) 0.0045(14) 0.0059(15)
C28 0.052(2) 0.0309(19) 0.0307(19) -0.0021(15) 0.0060(16) 0.0110(17)
C29 0.069(3) 0.032(2) 0.035(2) 0.0070(16) 0.0060(19) 0.008(2)
C30 0.041(2) 0.048(2) 0.041(2) -0.0007(18) 0.0045(17) 0.0058(18)
C31 0.045(2) 0.064(3) 0.048(3) -0.001(2) 0.0124(19) 0.004(2)
C32 0.066(3) 0.092(4) 0.041(2) 0.001(2) 0.023(2) -0.032(3)
C33 0.077(4) 0.106(5) 0.059(3) 0.025(3) 0.022(3) -0.032(3)
C34 0.090(5) 0.101(5) 0.112(6) 0.048(5) 0.040(4) 0.002(4)
C35 0.116(5) 0.071(4) 0.128(6) 0.041(4) 0.086(5) 0.026(4)
C36 0.062(3) 0.045(3) 0.105(4) 0.019(3) 0.040(3) 0.007(2)
C37 0.044(2) 0.036(2) 0.067(3) 0.006(2) 0.018(2) 0.0045(18)
N2 0.0308(16) 0.0336(16) 0.0409(18) -0.0057(13) 0.0047(13) -0.0018(13)
N3 0.0317(17) 0.064(2) 0.049(2) -0.0129(18) 0.0063(15) -0.0033(16)
C38 0.043(2) 0.0337(19) 0.0308(19) -0.0029(15) 0.0081(16) 0.0004(16)
C39 0.0319(19) 0.0327(18) 0.0319(18) -0.0019(15) 0.0009(14) 0.0005(15)
C40 0.0372(19) 0.0224(16) 0.0287(17) -0.0039(13) 0.0028(14) 0.0012(14)
C41 0.038(2) 0.0353(19) 0.0333(19) 0.0020(15) 0.0034(15) 0.0017(16)
C42 0.035(2) 0.0350(19) 0.039(2) -0.0009(16) -0.0005(15) 0.0004(16)
C43 0.034(2) 0.055(3) 0.054(3) -0.005(2) 0.0121(18) -0.0066(19)
C44 0.0369(19) 0.0306(18) 0.0298(18) -0.0032(14) 0.0061(15) -0.0006(15)
C45 0.040(2) 0.0279(17) 0.0324(18) -0.0009(14) 0.0059(15) -0.0011(15)
C46 0.0345(19) 0.0287(18) 0.038(2) -0.0067(15) 0.0029(15) -0.0019(15)
C47 0.040(2) 0.052(2) 0.038(2) 0.0059(18) 0.0099(17) 0.0040(19)
C48 0.044(2) 0.059(3) 0.039(2) -0.0017(19) 0.0092(18) 0.001(2)
C49 0.035(2) 0.064(3) 0.056(3) 0.002(2) -0.0024(19) 0.002(2)
C50 0.036(2) 0.056(3) 0.050(2) 0.009(2) -0.0010(18) -0.0047(19)
C51 0.038(2) 0.111(5) 0.070(3) -0.010(3) 0.016(2) 0.005(3)
P3 0.0721(19) 0.0674(18) 0.087(2) 0.0042(16) -0.0071(16) -0.0071(15)
F13 0.207(11) 0.141(8) 0.112(7) 0.062(6) 0.057(7) 0.043(8)
F14 0.101(6) 0.101(6) 0.103(6) -0.025(4) -0.024(4) 0.029(5)
F15 0.35(3) 0.091(6) 0.152(9) 0.019(8) -0.130(18) -0.015(9)
F16 0.246(14) 0.112(7) 0.127(8) -0.045(6) 0.015(9) -0.052(8)
F17 0.075(5) 0.155(10) 0.304(17) -0.112(11) 0.056(8) -0.019(6)
F18 0.074(5) 0.101(6) 0.248(13) -0.032(7) -0.045(6) 0.003(5)
P1 0.0553(8) 0.0584(8) 0.0574(8) 0.0069(6) -0.0156(6) -0.0179(6)
F1 0.113(4) 0.066(3) 0.381(10) 0.056(4) -0.035(5) 0.010(3)
F2 0.068(2) 0.116(3) 0.123(3) 0.024(2) -0.025(2) -0.036(2)
F3 0.143(4) 0.073(2) 0.182(5) -0.033(3) 0.048(3) -0.006(3)
F4 0.062(2) 0.152(4) 0.083(2) 0.029(2) -0.0093(17) -0.037(2)
F5 0.077(2) 0.140(3) 0.062(2) -0.014(2) 0.0086(16) -0.025(2)
F6 0.181(5) 0.311(8) 0.066(3) 0.038(4) -0.042(3) -0.155(6)
P2 0.0516(14) 0.0720(17) 0.0640(16) 0.0159(13) 0.0229(12) 0.0136(13)
F7 0.115(6) 0.087(5) 0.104(6) -0.025(4) -0.026(5) 0.049(4)
F8 0.034(3) 0.118(5) 0.080(4) -0.048(4) 0.014(3) -0.015(3)
F9 0.140(8) 0.130(7) 0.100(6) -0.035(5) 0.000(5) 0.054(6)
F10 0.050(3) 0.197(9) 0.057(4) 0.032(4) 0.005(3) -0.019(4)
F11 0.072(4) 0.138(7) 0.124(6) 0.059(5) 0.050(4) 0.015(4)
F12 0.097(5) 0.115(6) 0.105(6) 0.026(5) 0.026(4) 0.046(5)
N4 0.38(2) 0.140(9) 0.183(11) 0.004(8) -0.074(11) 0.063(11)
C52 0.209(14) 0.172(12) 0.164(11) 0.009(9) -0.012(9) -0.018(10)
C53 0.155(9) 0.087(6) 0.144(8) -0.001(6) 0.005(6) 0.001(6)

loop_
_atom_type_symbol
_atom_type_description
_atom_type_scat_dispersion_real
_atom_type_scat_dispersion_imag
_atom_type_scat_source
C C 0.0033 0.0016 'International Tables Vol C Tables 4.2.6.8 and 6.1.1.4'
H H 0.0000 0.0000 'International Tables Vol C Tables 4.2.6.8 and 6.1.1.4'
F F 0.0171 0.0103 'International Tables Vol C Tables 4.2.6.8 and 6.1.1.4'
N N 0.0061 0.0033 'International Tables Vol C Tables 4.2.6.8 and 6.1.1.4'
O O 0.0106 0.0060 'International Tables Vol C Tables 4.2.6.8 and 6.1.1.4'
P P 0.1023 0.0942 'International Tables Vol C Tables 4.2.6.8 and 6.1.1.4'

loop_
_geom_angle_atom_site_label_1
_geom_angle_atom_site_label_2
_geom_angle_atom_site_label_3
_geom_angle
_geom_angle_site_symmetry_1
_geom_angle_site_symmetry_3
C6 O2 C7 115.4(3) . .
C13 O3 C14 118.5(3) . .
C16 O4 C15 113.5(3) . .
C18 O5 C17 112.2(3) . .
C20 O6 C19 113.0(3) . .
C22 O7 C21 118.0(3) . .
C29 O8 C28 113.5(3) . .
C25 O10 C30 117.0(3) . .
C31 O11 C32 113.1(4) . .
C33 O12 C34 110.6(5) . .
C36 O13 C35 110.8(5) . .
C10 O14 C37 117.4(3) . .
C5 N1 C1 116.3(3) . .
N1 C1 C2 123.5(4) . .
N1 C1 C29 119.6(3) . .
C2 C1 C29 116.8(3) . .
C1 C2 H2 120.4 . .
C3 C2 C1 119.1(4) . .
C3 C2 H2 120.4 . .
C2 C3 H3 120.9 . .
C2 C3 C4 118.2(4) . .
C4 C3 H3 120.9 . .
C3 C4 H4 120.4 . .
C3 C4 C5 119.2(4) . .
C5 C4 H4 120.4 . .
N1 C5 C4 123.6(3) . .
N1 C5 C6 119.3(3) . .
C4 C5 C6 117.1(3) . .
O1 C6 O2 124.9(3) . .
O1 C6 C5 121.8(3) . .
O2 C6 C5 113.2(3) . .
O2 C7 H7A 110.0 . .
O2 C7 H7B 110.0 . .
O2 C7 C8 108.6(3) . .
H7A C7 H7B 108.3 . .
C8 C7 H7A 110.0 . .
C8 C7 H7B 110.0 . .
C9 C8 C7 120.9(3) . .
C9 C8 C13 120.1(3) . .
C13 C8 C7 119.0(3) . .
C8 C9 H9 119.8 . .
C8 C9 C10 120.4(3) . .
C10 C9 H9 119.8 . .
O14 C10 C9 124.2(3) . .
O14 C10 C11 116.7(3) . .
C11 C10 C9 119.2(3) . .
C10 C11 H11 119.5 . .
C12 C11 C10 121.0(3) . .
C12 C11 H11 119.5 . .
C11 C12 H12 120.0 . .
C11 C12 C13 119.9(3) . .
C13 C12 H12 120.0 . .
O3 C13 C8 115.1(3) . .
O3 C13 C12 125.5(3) . .
C12 C13 C8 119.4(3) . .
O3 C14 H14A 110.2 . .
O3 C14 H14B 110.2 . .
O3 C14 C15 107.3(4) . .
H14A C14 H14B 108.5 . .
C15 C14 H14A 110.2 . .
C15 C14 H14B 110.2 . .
O4 C15 C14 108.0(3) . .
O4 C15 H15A 110.1 . .
O4 C15 H15B 110.1 . .
C14 C15 H15A 110.1 . .
C14 C15 H15B 110.1 . .
H15A C15 H15B 108.4 . .
O4 C16 H16A 110.1 . .
O4 C16 H16B 110.1 . .
O4 C16 C17 108.2(3) . .
H16A C16 H16B 108.4 . .
C17 C16 H16A 110.1 . .
C17 C16 H16B 110.1 . .
O5 C17 C16 110.4(3) . .
O5 C17 H17A 109.6 . .
O5 C17 H17B 109.6 . .
C16 C17 H17A 109.6 . .
C16 C17 H17B 109.6 . .
H17A C17 H17B 108.1 . .
O5 C18 H18A 109.5 . .
O5 C18 H18B 109.5 . .
O5 C18 C19 110.7(4) . .
H18A C18 H18B 108.1 . .
C19 C18 H18A 109.5 . .
C19 C18 H18B 109.5 . .
O6 C19 C18 110.2(4) . .
O6 C19 H19A 109.6 . .
O6 C19 H19B 109.6 . .
C18 C19 H19A 109.6 . .
C18 C19 H19B 109.6 . .
H19A C19 H19B 108.1 . .
O6 C20 H20A 109.7 . .
O6 C20 H20B 109.7 . .
O6 C20 C21 110.0(3) . .
H20A C20 H20B 108.2 . .
C21 C20 H20A 109.7 . .
C21 C20 H20B 109.7 . .
O7 C21 C20 106.7(4) . .
O7 C21 H21A 110.4 . .
O7 C21 H21B 110.4 . .
C20 C21 H21A 110.4 . .
C20 C21 H21B 110.4 . .
H21A C21 H21B 108.6 . .
O7 C22 C23 125.2(4) . .
O7 C22 C27 115.6(3) . .
C23 C22 C27 119.3(3) . .
C22 C23 H23 119.9 . .
C24 C23 C22 120.2(4) . .
C24 C23 H23 119.9 . .
C23 C24 H24 119.5 . .
C25 C24 C23 121.0(3) . .
C25 C24 H24 119.5 . .
O10 C25 C24 117.1(3) . .
O10 C25 C26 123.7(3) . .
C24 C25 C26 119.2(3) . .
C25 C26 H26 119.7 . .
C25 C26 C27 120.7(3) . .
C27 C26 H26 119.7 . .
C22 C27 C28 120.4(3) . .
C26 C27 C22 119.7(3) . .
C26 C27 C28 119.8(3) . .
O8 C28 C27 109.0(3) . .
O8 C28 H28A 109.9 . .
O8 C28 H28B 109.9 . .
C27 C28 H28A 109.9 . .
C27 C28 H28B 109.9 . .
H28A C28 H28B 108.3 . .
O8 C29 C1 114.6(3) . .
O9 C29 O8 123.3(4) . .
O9 C29 C1 122.0(4) . .
O10 C30 H30A 110.0 . .
O10 C30 H30B 110.0 . .
O10 C30 C31 108.4(3) . .
H30A C30 H30B 108.4 . .
C31 C30 H30A 110.0 . .
C31 C30 H30B 110.0 . .
O11 C31 C30 109.0(3) . .
O11 C31 H31A 109.9 . .
O11 C31 H31B 109.9 . .
C30 C31 H31A 109.9 . .
C30 C31 H31B 109.9 . .
H31A C31 H31B 108.3 . .
O11 C32 H32A 109.5 . .
O11 C32 H32B 109.5 . .
O11 C32 C33 110.8(4) . .
H32A C32 H32B 108.1 . .
C33 C32 H32A 109.5 . .
C33 C32 H32B 109.5 . .
O12 C33 C32 111.7(5) . .
O12 C33 H33A 109.3 . .
O12 C33 H33B 109.3 . .
C32 C33 H33A 109.3 . .
C32 C33 H33B 109.3 . .
H33A C33 H33B 107.9 . .
O12 C34 H34A 109.6 . .
O12 C34 H34B 109.6 . .
H34A C34 H34B 108.1 . .
C35 C34 O12 110.4(6) . .
C35 C34 H34A 109.6 . .
C35 C34 H34B 109.6 . .
O13 C35 H35A 109.0 . .
O13 C35 H35B 109.0 . .
C34 C35 O13 113.1(7) . .
C34 C35 H35A 109.0 . .
C34 C35 H35B 109.0 . .
H35A C35 H35B 107.8 . .
O13 C36 H36A 109.4 . .
O13 C36 H36B 109.4 . .
O13 C36 C37 111.0(4) . .
H36A C36 H36B 108.0 . .
C37 C36 H36A 109.4 . .
C37 C36 H36B 109.4 . .
O14 C37 C36 110.2(4) . .
O14 C37 H37A 109.6 . .
O14 C37 H37B 109.6 . .
C36 C37 H37A 109.6 . .
C36 C37 H37B 109.6 . .
H37A C37 H37B 108.1 . .
C38 N2 C43 118.6(3) . .
C42 N2 C38 121.1(3) . .
C42 N2 C43 120.3(3) . .
C48 N3 C51 118.6(4) . .
C49 N3 C48 121.3(4) . .
C49 N3 C51 120.1(4) . .
N2 C38 H38 119.9 . .
N2 C38 C39 120.2(3) . .
C39 C38 H38 119.9 . .
C38 C39 H39 119.8 . .
C38 C39 C40 120.4(3) . .
C40 C39 H39 119.8 . .
C39 C40 C41 117.4(3) . .
C39 C40 C44 123.3(3) . .
C41 C40 C44 119.2(3) . .
C40 C41 H41 119.9 . .
C42 C41 C40 120.2(4) . .
C42 C41 H41 119.9 . .
N2 C42 C41 120.7(3) . .
N2 C42 H42 119.7 . .
C41 C42 H42 119.7 . .
N2 C43 H43A 109.5 . .
N2 C43 H43B 109.5 . .
N2 C43 H43C 109.5 . .
H43A C43 H43B 109.5 . .
H43A C43 H43C 109.5 . .
H43B C43 H43C 109.5 . .
C40 C44 H44 117.9 . .
C45 C44 C40 124.2(3) . .
C45 C44 H44 117.9 . .
C44 C45 H45 118.2 . .
C44 C45 C46 123.6(3) . .
C46 C45 H45 118.2 . .
C47 C46 C45 123.0(3) . .
C47 C46 C50 117.7(4) . .
C50 C46 C45 119.2(4) . .
C46 C47 H47 119.8 . .
C46 C47 C48 120.5(4) . .
C48 C47 H47 119.8 . .
N3 C48 C47 120.1(4) . .
N3 C48 H48 120.0 . .
C47 C48 H48 120.0 . .
N3 C49 H49 120.0 . .
N3 C49 C50 120.1(4) . .
C50 C49 H49 120.0 . .
C46 C50 H50 119.8 . .
C49 C50 C46 120.3(4) . .
C49 C50 H50 119.8 . .
N3 C51 H51A 109.5 . .
N3 C51 H51B 109.5 . .
N3 C51 H51C 109.5 . .
H51A C51 H51B 109.5 . .
H51A C51 H51C 109.5 . .
H51B C51 H51C 109.5 . .
F13 P3 F14 82.1(6) . .
F13 P3 F15 142.1(6) . 2_656
F13 P3 F15 176.2(7) . .
F13 P3 F16 100.0(7) . .
F13 P3 F18 83.1(6) . .
F14 P3 F15 94.6(6) . .
F14 P3 F15 86.7(5) . 2_656
F14 P3 F18 81.5(5) . .
F15 P3 F15 35.3(10) . 2_656
F15 P3 F18 98.2(9) . .
F16 P3 F14 177.9(6) . .
F16 P3 F15 91.7(6) . 2_656
F16 P3 F15 83.3(7) . .
F16 P3 F18 98.6(6) . .
F17 P3 F13 84.1(8) . .
F17 P3 F14 88.7(5) . .
F17 P3 F15 94.0(10) . .
F17 P3 F15 59.4(7) . 2_656
F17 P3 F16 91.7(7) . .
F17 P3 F18 164.8(8) . .
F18 P3 F15 130.8(6) . 2_656
P3 F15 P3 103.2(7) . 2_656
F15 F15 P3 54.3(17) 2_656 2_656
F15 F15 P3 90.3(11) 2_656 .
P3 F16 F17 105.9(8) . 2_656
P3 F17 F16 101.0(8) . 2_656
F1 P1 F2 91.9(3) . .
F1 P1 F3 179.4(3) . .
F1 P1 F4 88.3(3) . .
F1 P1 F5 91.1(4) . .
F1 P1 F6 90.1(4) . .
F3 P1 F2 88.8(2) . .
F3 P1 F4 91.1(3) . .
F3 P1 F5 88.7(3) . .
F3 P1 F6 90.1(4) . .
F4 P1 F2 179.1(2) . .
F5 P1 F2 89.9(2) . .
F5 P1 F4 89.15(19) . .
F5 P1 F6 178.1(3) . .
F6 P1 F2 91.5(3) . .
F6 P1 F4 89.4(2) . .
F7 P2 F8 83.6(5) . .
F7 P2 F9 92.0(5) . .
F7 P2 F10 177.6(5) . .
F7 P2 F11 89.5(5) . .
F7 P2 F12 89.8(4) . .
F8 P2 F9 86.0(5) . .
F8 P2 F10 97.7(4) . .
F8 P2 F11 173.1(4) . .
F8 P2 F12 95.0(4) . .
F9 P2 F10 90.0(5) . .
F9 P2 F12 178.0(5) . .
F11 P2 F9 93.6(5) . .
F11 P2 F10 89.2(4) . .
F11 P2 F12 85.6(5) . .
F12 P2 F10 88.1(5) . .
N4 C53 C52 174.8(16) . .

loop_
_geom_bond_atom_site_label_1
_geom_bond_atom_site_label_2
_geom_bond_distance
_geom_bond_site_symmetry_2
O1 C6 1.208(4) .
O2 C6 1.318(4) .
O2 C7 1.474(4) .
O3 C13 1.353(4) .
O3 C14 1.426(5) .
O4 C15 1.430(5) .
O4 C16 1.421(5) .
O5 C17 1.419(5) .
O5 C18 1.414(5) .
O6 C19 1.425(5) .
O6 C20 1.413(5) .
O7 C21 1.428(5) .
O7 C22 1.366(4) .
O8 C28 1.458(4) .
O8 C29 1.314(5) .
O9 C29 1.218(5) .
O10 C25 1.370(4) .
O10 C30 1.423(5) .
O11 C31 1.409(6) .
O11 C32 1.413(5) .
O12 C33 1.398(7) .
O12 C34 1.478(8) .
O13 C35 1.412(6) .
O13 C36 1.409(7) .
O14 C10 1.376(4) .
O14 C37 1.410(5) .
N1 C1 1.343(5) .
N1 C5 1.339(4) .
C1 C2 1.388(5) .
C1 C29 1.493(6) .
C2 H2 0.9500 .
C2 C3 1.374(6) .
C3 H3 0.9500 .
C3 C4 1.378(6) .
C4 H4 0.9500 .
C4 C5 1.384(5) .
C5 C6 1.496(5) .
C7 H7A 0.9900 .
C7 H7B 0.9900 .
C7 C8 1.494(5) .
C8 C9 1.384(5) .
C8 C13 1.402(5) .
C9 H9 0.9500 .
C9 C10 1.394(5) .
C10 C11 1.386(5) .
C11 H11 0.9500 .
C11 C12 1.385(5) .
C12 H12 0.9500 .
C12 C13 1.391(5) .
C14 H14A 0.9900 .
C14 H14B 0.9900 .
C14 C15 1.496(6) .
C15 H15A 0.9900 .
C15 H15B 0.9900 .
C16 H16A 0.9900 .
C16 H16B 0.9900 .
C16 C17 1.488(7) .
C17 H17A 0.9900 .
C17 H17B 0.9900 .
C18 H18A 0.9900 .
C18 H18B 0.9900 .
C18 C19 1.487(7) .
C19 H19A 0.9900 .
C19 H19B 0.9900 .
C20 H20A 0.9900 .
C20 H20B 0.9900 .
C20 C21 1.502(6) .
C21 H21A 0.9900 .
C21 H21B 0.9900 .
C22 C23 1.397(5) .
C22 C27 1.398(5) .
C23 H23 0.9500 .
C23 C24 1.384(5) .
C24 H24 0.9500 .
C24 C25 1.380(5) .
C25 C26 1.392(5) .
C26 H26 0.9500 .
C26 C27 1.395(5) .
C27 C28 1.485(5) .
C28 H28A 0.9900 .
C28 H28B 0.9900 .
C30 H30A 0.9900 .
C30 H30B 0.9900 .
C30 C31 1.498(6) .
C31 H31A 0.9900 .
C31 H31B 0.9900 .
C32 H32A 0.9900 .
C32 H32B 0.9900 .
C32 C33 1.458(9) .
C33 H33A 0.9900 .
C33 H33B 0.9900 .
C34 H34A 0.9900 .
C34 H34B 0.9900 .
C34 C35 1.403(11) .
C35 H35A 0.9900 .
C35 H35B 0.9900 .
C36 H36A 0.9900 .
C36 H36B 0.9900 .
C36 C37 1.501(6) .
C37 H37A 0.9900 .
C37 H37B 0.9900 .
N2 C38 1.357(5) .
N2 C42 1.338(5) .
N2 C43 1.477(5) .
N3 C48 1.342(6) .
N3 C49 1.336(6) .
N3 C51 1.476(6) .
C38 H38 0.9500 .
C38 C39 1.363(5) .
C39 H39 0.9500 .
C39 C40 1.389(5) .
C40 C41 1.409(5) .
C40 C44 1.455(5) .
C41 H41 0.9500 .
C41 C42 1.356(5) .
C42 H42 0.9500 .
C43 H43A 0.9800 .
C43 H43B 0.9800 .
C43 H43C 0.9800 .
C44 H44 0.9500 .
C44 C45 1.333(5) .
C45 H45 0.9500 .
C45 C46 1.461(5) .
C46 C47 1.380(5) .
C46 C50 1.388(6) .
C47 H47 0.9500 .
C47 C48 1.381(6) .
C48 H48 0.9500 .
C49 H49 0.9500 .
C49 C50 1.383(6) .
C50 H50 0.9500 .
C51 H51A 0.9800 .
C51 H51B 0.9800 .
C51 H51C 0.9800 .
P3 F13 1.520(9) .
P3 F14 1.581(8) .
P3 F15 1.700(18) .
P3 F15 2.09(3) 2_656
P3 F16 1.564(10) .
P3 F17 1.509(9) .
P3 F18 1.776(11) .
F15 P3 2.09(3) 2_656
F15 F15 1.21(4) 2_656
F16 F17 1.767(16) 2_656
F17 F16 1.767(16) 2_656
P1 F1 1.526(5) .
P1 F2 1.599(4) .
P1 F3 1.564(4) .
P1 F4 1.574(3) .
P1 F5 1.566(4) .
P1 F6 1.567(5) .
P2 F7 1.442(9) .
P2 F8 1.519(6) .
P2 F9 1.570(9) .
P2 F10 1.622(7) .
P2 F11 1.526(8) .
P2 F12 1.606(8) .
N4 C53 1.150(13) .
C52 H52A 0.9800 .
C52 H52B 0.9800 .
C52 H52C 0.9800 .
C52 C53 1.460(15) .

loop_
_geom_torsion_atom_site_label_1
_geom_torsion_atom_site_label_2
_geom_torsion_atom_site_label_3
_geom_torsion_atom_site_label_4
_geom_torsion
_geom_torsion_site_symmetry_1
_geom_torsion_site_symmetry_4
O2 C7 C8 C9 100.3(4) . .
O2 C7 C8 C13 -82.6(4) . .
O3 C14 C15 O4 65.0(4) . .
O4 C16 C17 O5 63.9(4) . .
O5 C18 C19 O6 -66.0(5) . .
O6 C20 C21 O7 -70.9(4) . .
O7 C22 C23 C24 179.5(3) . .
O7 C22 C27 C26 -178.8(3) . .
O7 C22 C27 C28 -1.8(5) . .
O10 C25 C26 C27 178.3(3) . .
O10 C30 C31 O11 -68.1(4) . .
O11 C32 C33 O12 -63.3(6) . .
O12 C34 C35 O13 67.7(7) . .
O13 C36 C37 O14 69.6(5) . .
O14 C10 C11 C12 178.5(3) . .
N1 C1 C2 C3 0.0(7) . .
N1 C1 C29 O8 18.6(6) . .
N1 C1 C29 O9 -161.5(5) . .
N1 C5 C6 O1 180.0(4) . .
N1 C5 C6 O2 2.9(5) . .
C1 N1 C5 C4 2.1(5) . .
C1 N1 C5 C6 -175.3(3) . .
C1 C2 C3 C4 2.2(7) . .
C2 C1 C29 O8 -163.6(4) . .
C2 C1 C29 O9 16.3(7) . .
C2 C3 C4 C5 -2.1(7) . .
C3 C4 C5 N1 -0.1(6) . .
C3 C4 C5 C6 177.5(4) . .
C4 C5 C6 O1 2.3(5) . .
C4 C5 C6 O2 -174.7(3) . .
C5 N1 C1 C2 -2.1(6) . .
C5 N1 C1 C29 175.5(4) . .
C6 O2 C7 C8 149.8(3) . .
C7 O2 C6 O1 -4.0(5) . .
C7 O2 C6 C5 172.9(3) . .
C7 C8 C9 C10 176.7(3) . .
C7 C8 C13 O3 2.2(5) . .
C7 C8 C13 C12 -178.0(3) . .
C8 C9 C10 O14 -177.9(3) . .
C8 C9 C10 C11 1.1(5) . .
C9 C8 C13 O3 179.3(3) . .
C9 C8 C13 C12 -0.9(5) . .
C9 C10 C11 C12 -0.6(5) . .
C10 O14 C37 C36 174.1(3) . .
C10 C11 C12 C13 -0.7(5) . .
C11 C12 C13 O3 -178.8(3) . .
C11 C12 C13 C8 1.4(5) . .
C13 O3 C14 C15 -177.9(3) . .
C13 C8 C9 C10 -0.4(5) . .
C14 O3 C13 C8 -179.6(3) . .
C14 O3 C13 C12 0.7(5) . .
C15 O4 C16 C17 166.0(4) . .
C16 O4 C15 C14 -178.1(4) . .
C17 O5 C18 C19 -178.5(3) . .
C18 O5 C17 C16 -175.6(3) . .
C19 O6 C20 C21 176.6(4) . .
C20 O6 C19 C18 -171.6(4) . .
C21 O7 C22 C23 -3.7(5) . .
C21 O7 C22 C27 176.3(3) . .
C22 O7 C21 C20 -179.2(3) . .
C22 C23 C24 C25 -0.4(5) . .
C22 C27 C28 O8 69.8(4) . .
C23 C22 C27 C26 1.2(5) . .
C23 C22 C27 C28 178.2(3) . .
C23 C24 C25 O10 -177.7(3) . .
C23 C24 C25 C26 0.6(5) . .
C24 C25 C26 C27 0.1(5) . .
C25 O10 C30 C31 180.0(3) . .
C25 C26 C27 C22 -1.0(5) . .
C25 C26 C27 C28 -178.1(3) . .
C26 C27 C28 O8 -113.3(4) . .
C27 C22 C23 C24 -0.5(5) . .
C28 O8 C29 O9 -7.5(6) . .
C28 O8 C29 C1 172.4(3) . .
C29 O8 C28 C27 -166.7(3) . .
C29 C1 C2 C3 -177.7(4) . .
C30 O10 C25 C24 170.7(3) . .
C30 O10 C25 C26 -7.6(5) . .
C31 O11 C32 C33 -168.6(4) . .
C32 O11 C31 C30 -173.5(4) . .
C33 O12 C34 C35 -169.6(5) . .
C34 O12 C33 C32 176.6(4) . .
C35 O13 C36 C37 170.8(5) . .
C36 O13 C35 C34 166.5(5) . .
C37 O14 C10 C9 3.4(5) . .
C37 O14 C10 C11 -175.6(3) . .
N2 C38 C39 C40 -0.7(5) . .
N3 C49 C50 C46 -0.8(7) . .
C38 N2 C42 C41 0.3(5) . .
C38 C39 C40 C41 0.9(5) . .
C38 C39 C40 C44 179.3(3) . .
C39 C40 C41 C42 -0.5(5) . .
C39 C40 C44 C45 -2.6(5) . .
C40 C41 C42 N2 -0.1(6) . .
C40 C44 C45 C46 -177.9(3) . .
C41 C40 C44 C45 175.7(3) . .
C42 N2 C38 C39 0.1(5) . .
C43 N2 C38 C39 -179.6(3) . .
C43 N2 C42 C41 180.0(4) . .
C44 C40 C41 C42 -179.0(3) . .
C44 C45 C46 C47 -12.9(6) . .
C44 C45 C46 C50 164.7(4) . .
C45 C46 C47 C48 177.3(4) . .
C45 C46 C50 C49 -176.6(4) . .
C46 C47 C48 N3 -0.9(6) . .
C47 C46 C50 C49 1.1(6) . .
C48 N3 C49 C50 -0.5(7) . .
C49 N3 C48 C47 1.3(7) . .
C50 C46 C47 C48 -0.3(6) . .
C51 N3 C48 C47 -177.7(4) . .
C51 N3 C49 C50 178.6(5) . .
F13 P3 F15 P3 -102(15) . 2_656
F13 P3 F15 F15 -49(16) . 2_656
F13 P3 F16 F17 173.3(7) . 2_656
F13 P3 F17 F16 -120.9(9) . 2_656
F14 P3 F15 P3 -131.0(6) . 2_656
F14 P3 F15 F15 -77.7(13) . 2_656
F14 P3 F16 F17 -11(17) . 2_656
F14 P3 F17 F16 156.9(8) . 2_656
F15 P3 F15 P3 -53.3(15) 2_656 2_656
F15 P3 F16 F17 -4.9(10) . 2_656
F15 P3 F16 F17 29.6(8) 2_656 2_656
F15 P3 F17 F16 69.9(9) 2_656 2_656
F15 P3 F17 F16 62.4(9) . 2_656
F16 P3 F15 P3 49.2(6) . 2_656
F16 P3 F15 F15 102.5(14) . 2_656
F16 P3 F17 F16 -21.1(8) . 2_656
F17 P3 F15 P3 -42.0(6) . 2_656
F17 P3 F15 F15 11.3(13) . 2_656
F17 P3 F16 F17 89.0(9) . 2_656
F18 P3 F15 P3 147.0(6) . 2_656
F18 P3 F15 F15 -159.8(12) . 2_656
F18 P3 F16 F17 -102.2(8) . 2_656
F18 P3 F17 F16 -153.8(18) . 2_656
